data_7219376
loop_
_publ_author_name
'Xue, Zhenzhen'
'Sheng, Tianlu'
'Wang, Yanlong'
'Hu, Shengmin'
'Wen, Yuehong'
'Wang, Yong'
'Li, Haoran'
'Fu, Ruibiao'
'Wu, Xintao'

_publ_section_title
;
 A series of d10coordination polymers constructed with a rigid tripodal
 imidazole ligand and varied polycarboxylates: syntheses, structures and
 luminescence properties
;
_journal_issue 9
_journal_name_full CrystEngComm
_journal_page_first 2004
_journal_paper_doi 10.1039/C4CE02551B
_journal_volume 17
_journal_year 2015
_chemical_formula_sum 'C47 H51 Cd2 N17 O14'
_chemical_formula_weight 1302.85
_chemical_name_systematic
; 
 ? 
;
_space_group_IT_number 15
_symmetry_cell_setting monoclinic
_symmetry_space_group_name_Hall '-C 2yc'
_symmetry_space_group_name_H-M 'C 1 2/c 1'
_atom_sites_solution_hydrogens geom
_atom_sites_solution_primary direct
_atom_sites_solution_secondary difmap
_audit_creation_method SHELXL-97
_audit_update_record
;
2015-01-16 deposited with the CCDC.
2015-01-20 downloaded from the CCDC.
;
_cell_angle_alpha 90.00
_cell_angle_beta 90.058(4)
_cell_angle_gamma 90.00
_cell_formula_units_Z 8
_cell_length_a 34.838(9)
_cell_length_b 13.738(3)
_cell_length_c 25.355(6)
_cell_measurement_reflns_used 17209
_cell_measurement_temperature 293(2)
_cell_measurement_theta_max 27.4778
_cell_measurement_theta_min 2.2608
_cell_volume 12135(5)
_computing_cell_refinement 'CrystalClear (Rigaku Inc., 2007)'
_computing_data_collection 'CrystalClear (Rigaku Inc., 2007)'
_computing_data_reduction 'CrystalClear (Rigaku Inc., 2007)'
_computing_structure_refinement 'SHELXL-97 (Sheldrick, 1997)'
_computing_structure_solution 'SHELXS-97 (Sheldrick, 1990)'
_diffrn_ambient_temperature 293(2)
_diffrn_measured_fraction_theta_full 0.997
_diffrn_measured_fraction_theta_max 0.997
_diffrn_measurement_device_type Saturn724HG
_diffrn_measurement_method CCD_Profile_fitting
_diffrn_radiation_monochromator graphite
_diffrn_radiation_source 'fine-focus sealed tube'
_diffrn_radiation_type MoK\a
_diffrn_radiation_wavelength 0.71073
_diffrn_reflns_av_R_equivalents 0.0590
_diffrn_reflns_av_sigmaI/netI 0.0616
_diffrn_reflns_limit_h_max 44
_diffrn_reflns_limit_h_min -45
_diffrn_reflns_limit_k_max 16
_diffrn_reflns_limit_k_min -17
_diffrn_reflns_limit_l_max 32
_diffrn_reflns_limit_l_min -32
_diffrn_reflns_number 58409
_diffrn_reflns_theta_full 27.46
_diffrn_reflns_theta_max 27.46
_diffrn_reflns_theta_min 2.26
_exptl_absorpt_coefficient_mu 0.773
_exptl_absorpt_correction_T_max 1.0000
_exptl_absorpt_correction_T_min 0.7526
_exptl_absorpt_correction_type multi-scan
_exptl_crystal_colour 'pale yellow'
_exptl_crystal_density_diffrn 1.426
_exptl_crystal_density_method 'not measured'
_exptl_crystal_description block
_exptl_crystal_F_000 5280
_exptl_crystal_size_max 0.15
_exptl_crystal_size_mid 0.12
_exptl_crystal_size_min 0.12
_platon_squeeze_details
;
 one disordered N,N-dimethylformamide and one disordered water molecules 
 were removed from the asymmetric unit by the SQUEEZE process.
;
_refine_diff_density_max 2.091
_refine_diff_density_min -1.150
_refine_diff_density_rms 0.140
_refine_ls_extinction_method none
_refine_ls_goodness_of_fit_ref 1.017
_refine_ls_hydrogen_treatment constr
_refine_ls_matrix_type full
_refine_ls_number_parameters 724
_refine_ls_number_reflns 13838
_refine_ls_number_restraints 38
_refine_ls_restrained_S_all 1.018
_refine_ls_R_factor_all 0.0926
_refine_ls_R_factor_gt 0.0769
_refine_ls_shift/su_max 0.003
_refine_ls_shift/su_mean 0.000
_refine_ls_structure_factor_coef Fsqd
_refine_ls_weighting_details 'calc w=1/[\s^2^(Fo^2^)+(0.1166P)^2^+118.9895P] where P=(Fo^2^+2Fc^2^)/3'
_refine_ls_weighting_scheme calc
_refine_ls_wR_factor_gt 0.2052
_refine_ls_wR_factor_ref 0.2191
_reflns_number_gt 11828
_reflns_number_total 13838
_reflns_threshold_expression >2sigma(I)
_cod_data_source_file c4ce02551b2.cif
_cod_data_source_block 2
_cod_depositor_comments
;
The following automatic conversions were performed:

'_exptl_absorpt_correction_type' value 'Multi-scan' changed to
'multi-scan' according to
/usr/data/users/saulius/crontab/automatic-downloads/rss-feeds/RSC/lib/dictionaries/cif_core.dic
dictionary named 'cif_core.dic' version 2.4.2 from 2011-04-26.

Automatic conversion script
Id: cif_fix_values 3008 2015-01-20 13:52:24Z robertas 

 Adding full bibliography for 7219375--7219379.cif.
;
_cod_original_cell_volume 12136(5)
_cod_original_sg_symbol_H-M C2/c
_cod_database_code 7219376

loop_
_symmetry_equiv_pos_as_xyz
'x, y, z'
'-x, y, -z+1/2'
'x+1/2, y+1/2, z'
'-x+1/2, y+1/2, -z+1/2'
'-x, -y, -z'
'x, -y, z-1/2'
'-x+1/2, -y+1/2, -z'
'x+1/2, -y+1/2, z-1/2'

loop_
_atom_site_label
_atom_site_type_symbol
_atom_site_fract_x
_atom_site_fract_y
_atom_site_fract_z
_atom_site_U_iso_or_equiv
_atom_site_adp_type
_atom_site_occupancy
_atom_site_symmetry_multiplicity
_atom_site_calc_flag
_atom_site_refinement_flags
Cd1 Cd 0.339020(11) 0.97832(3) 1.006627(15) 0.02070(13) Uani 1 1 d .
Cd2 Cd 0.390700(13) 1.51274(3) 1.337314(16) 0.02520(13) Uani 1 1 d .
C1 C 0.35068(16) 0.5646(4) 1.0459(2) 0.0244(11) Uani 1 1 d .
C2 C 0.36887(17) 0.5643(4) 1.0943(2) 0.0254(11) Uani 1 1 d .
H2A H 0.3731 0.6218 1.1127 0.030 Uiso 1 1 calc R
C3 C 0.38061(17) 0.4749(4) 1.1147(2) 0.0240(11) Uani 1 1 d .
C4 C 0.37337(18) 0.3877(4) 1.0884(2) 0.0251(11) Uani 1 1 d .
H4A H 0.3809 0.3285 1.1030 0.030 Uiso 1 1 calc R
C5 C 0.35459(17) 0.3911(4) 1.0400(2) 0.0243(11) Uani 1 1 d .
C6 C 0.34396(16) 0.4798(4) 1.0177(2) 0.0212(11) Uani 1 1 d .
H6A H 0.3326 0.4820 0.9845 0.025 Uiso 1 1 calc R
C7 C 0.30438(17) 0.6644(4) 0.9940(2) 0.0283(12) Uani 1 1 d .
H7A H 0.2876 0.6154 0.9836 0.034 Uiso 1 1 calc R
C8 C 0.30155(18) 0.7611(4) 0.9828(2) 0.0303(13) Uani 1 1 d .
H8A H 0.2820 0.7893 0.9630 0.036 Uiso 1 1 calc R
C9 C 0.35242(16) 0.7438(4) 1.0299(2) 0.0210(10) Uani 1 1 d .
H9A H 0.3746 0.7570 1.0492 0.025 Uiso 1 1 calc R
C10 C 0.42911(17) 0.4120(4) 1.1799(2) 0.0303(12) Uani 1 1 d .
H10A H 0.4427 0.3696 1.1582 0.036 Uiso 1 1 calc R
C11 C 0.43505(18) 0.4277(5) 1.2321(2) 0.0327(13) Uani 1 1 d .
H11A H 0.4539 0.3978 1.2524 0.039 Uiso 1 1 calc R
C12 C 0.38702(18) 0.5184(4) 1.2091(2) 0.0272(12) Uani 1 1 d .
H12A H 0.3664 0.5613 1.2103 0.033 Uiso 1 1 calc R
C13 C 0.3169(3) 0.2943(6) 0.9743(4) 0.063(3) Uani 1 1 d .
H13A H 0.3039 0.3446 0.9574 0.076 Uiso 1 1 calc R
C14 C 0.3130(3) 0.1968(5) 0.9651(4) 0.062(3) Uani 1 1 d .
H14A H 0.2961 0.1695 0.9408 0.075 Uiso 1 1 calc R
C15 C 0.35502(19) 0.2114(4) 1.0259(2) 0.0301(13) Uani 1 1 d .
H15A H 0.3729 0.1966 1.0520 0.036 Uiso 1 1 calc R
C16 C 0.34791(17) 1.0117(4) 1.2302(2) 0.0247(11) Uani 1 1 d .
C17 C 0.35241(17) 1.1009(4) 1.2556(2) 0.0259(11) Uani 1 1 d .
H17A H 0.3453 1.1587 1.2392 0.031 Uiso 1 1 calc R
C18 C 0.36799(17) 1.1008(4) 1.3065(2) 0.0250(11) Uani 1 1 d .
C19 C 0.37837(17) 1.0142(4) 1.3317(2) 0.0251(11) Uani 1 1 d .
H19A H 0.3885 1.0152 1.3656 0.030 Uiso 1 1 calc R
C20 C 0.37329(17) 0.9267(4) 1.3051(2) 0.0251(11) Uani 1 1 d .
C21 C 0.35806(17) 0.9241(4) 1.2541(2) 0.0273(12) Uani 1 1 d .
H21A H 0.3548 0.8653 1.2365 0.033 Uiso 1 1 calc R
C22 C 0.29501(19) 1.0495(5) 1.1668(2) 0.0355(14) Uani 1 1 d .
H22A H 0.2775 1.0776 1.1899 0.043 Uiso 1 1 calc R
C23 C 0.2911(2) 1.0378(5) 1.1135(2) 0.0359(14) Uani 1 1 d .
H23A H 0.2699 1.0570 1.0937 0.043 Uiso 1 1 calc R
C24 C 0.3464(2) 0.9782(4) 1.1339(2) 0.0330(14) Uani 1 1 d .
H24A H 0.3705 0.9490 1.1313 0.040 Uiso 1 1 calc R
C25 C 0.3727(2) 1.2049(5) 1.3869(2) 0.0386(16) Uani 1 1 d .
H25A H 0.3704 1.1577 1.4129 0.046 Uiso 1 1 calc R
C26 C 0.3769(2) 1.3032(5) 1.3938(2) 0.0383(15) Uani 1 1 d .
H26A H 0.3778 1.3343 1.4264 0.046 Uiso 1 1 calc R
C27 C 0.37708(18) 1.2805(4) 1.3103(2) 0.0277(12) Uani 1 1 d .
H27A H 0.3782 1.2913 1.2741 0.033 Uiso 1 1 calc R
C28 C 0.3951(2) 0.8272(5) 1.3836(3) 0.0421(17) Uani 1 1 d .
H28A H 0.3992 0.8766 1.4080 0.051 Uiso 1 1 calc R
C29 C 0.3995(2) 0.7300(5) 1.3915(3) 0.0430(17) Uani 1 1 d .
H29A H 0.4072 0.7013 1.4230 0.052 Uiso 1 1 calc R
C30 C 0.3799(2) 0.7468(4) 1.3115(2) 0.0329(14) Uani 1 1 d .
H30A H 0.3709 0.7330 1.2777 0.039 Uiso 1 1 calc R
C31 C 0.46040(18) 0.9888(5) 1.0004(3) 0.0325(13) Uani 1 1 d .
C32 C 0.48136(19) 0.9825(6) 1.0475(3) 0.0397(16) Uani 1 1 d .
H32A H 0.4688 0.9706 1.0792 0.048 Uiso 1 1 calc R
C33 C 0.47918(19) 1.0058(5) 0.9535(3) 0.0381(15) Uani 1 1 d .
H33A H 0.4652 1.0094 0.9223 0.046 Uiso 1 1 calc R
C34 C 0.41733(18) 0.9758(5) 1.0018(3) 0.0315(13) Uani 1 1 d .
C35 C 0.47371(19) 1.5036(5) 1.4587(2) 0.0308(13) Uani 1 1 d .
C36 C 0.5124(2) 1.4958(5) 1.4478(3) 0.0365(14) Uani 1 1 d .
H36A H 0.5208 1.4925 1.4131 0.044 Uiso 1 1 calc R
C37 C 0.4611(2) 1.5072(5) 1.5105(2) 0.0373(15) Uani 1 1 d .
H37A H 0.4350 1.5117 1.5177 0.045 Uiso 1 1 calc R
C38 C 0.44464(19) 1.5051(4) 1.4143(2) 0.0283(12) Uani 1 1 d .
C39 C 0.2303(3) 1.3039(8) 0.6849(4) 0.073(3) Uani 1 1 d .
H39A H 0.2292 1.3317 0.7196 0.109 Uiso 1 1 calc R
H39B H 0.2133 1.2489 0.6830 0.109 Uiso 1 1 calc R
H39C H 0.2226 1.3517 0.6594 0.109 Uiso 1 1 calc R
C40 C 0.2765(3) 1.2231(7) 0.6245(3) 0.060(2) Uani 1 1 d .
H40A H 0.3032 1.2070 0.6216 0.090 Uiso 1 1 calc R
H40B H 0.2693 1.2649 0.5958 0.090 Uiso 1 1 calc R
H40C H 0.2614 1.1646 0.6232 0.090 Uiso 1 1 calc R
C41 C 0.2984(3) 1.3017(7) 0.7051(3) 0.063(3) Uani 1 1 d .
H41A H 0.2930 1.3374 0.7353 0.076 Uiso 1 1 calc R
C42 C 0.5172(6) 1.7558(16) 0.6146(7) 0.182(10) Uani 1 1 d DU
H42A H 0.5446 1.7486 0.6179 0.273 Uiso 1 1 calc R
H42B H 0.5047 1.7034 0.6328 0.273 Uiso 1 1 calc R
H42C H 0.5095 1.8167 0.6298 0.273 Uiso 1 1 calc R
C43 C 0.5366(5) 1.7454(18) 0.5158(8) 0.233(12) Uani 1 1 d DU
H43A H 0.5614 1.7397 0.5322 0.350 Uiso 1 1 calc R
H43B H 0.5361 1.8025 0.4940 0.350 Uiso 1 1 calc R
H43C H 0.5317 1.6889 0.4946 0.350 Uiso 1 1 calc R
C44 C 0.4650(5) 1.7594(14) 0.5415(7) 0.164(8) Uani 1 1 d DU
H44A H 0.4551 1.7571 0.5074 0.197 Uiso 1 1 calc R
C45 C 0.2239(2) 1.1927(6) 0.8724(3) 0.0504(19) Uani 1 1 d .
H45A H 0.2002 1.2277 0.8763 0.076 Uiso 1 1 calc R
H45B H 0.2450 1.2369 0.8762 0.076 Uiso 1 1 calc R
H45C H 0.2255 1.1431 0.8990 0.076 Uiso 1 1 calc R
C46 C 0.2615(3) 1.1063(9) 0.8067(4) 0.086(3) Uani 1 1 d U
H46A H 0.2592 1.0721 0.7738 0.129 Uiso 1 1 calc R
H46B H 0.2695 1.0617 0.8337 0.129 Uiso 1 1 calc R
H46C H 0.2803 1.1570 0.8032 0.129 Uiso 1 1 calc R
C47 C 0.1939(3) 1.1459(6) 0.7907(3) 0.057(2) Uani 1 1 d .
H47A H 0.1952 1.1107 0.7594 0.068 Uiso 1 1 calc R
N1 N 0.33180(14) 0.8111(3) 1.00495(18) 0.0231(9) Uani 1 1 d .
N2 N 0.33716(14) 0.6538(3) 1.02391(19) 0.0246(10) Uani 1 1 d .
N3 N 0.40868(16) 0.4950(4) 1.2503(2) 0.0295(11) Uani 1 1 d .
N4 N 0.39895(15) 0.4713(3) 1.16514(19) 0.0257(10) Uani 1 1 d .
N5 N 0.33749(16) 0.1451(3) 0.9969(2) 0.0300(11) Uani 1 1 d .
N6 N 0.34420(15) 0.3029(3) 1.01371(19) 0.0267(10) Uani 1 1 d .
N7 N 0.32326(16) 0.9933(4) 1.0938(2) 0.0290(11) Uani 1 1 d .
N8 N 0.33083(15) 1.0105(4) 1.17911(19) 0.0273(10) Uani 1 1 d .
N9 N 0.37948(14) 1.3494(3) 1.34593(19) 0.0261(10) Uani 1 1 d .
N10 N 0.37267(14) 1.1909(3) 1.33300(18) 0.0255(10) Uani 1 1 d .
N11 N 0.39083(16) 0.6802(4) 1.3454(2) 0.0336(12) Uani 1 1 d .
N12 N 0.38300(15) 0.8378(4) 1.33127(19) 0.0283(11) Uani 1 1 d .
N13 N 0.27009(15) 0.9747(3) 0.9425(2) 0.0302(11) Uani 1 1 d .
N14 N 0.31089(16) 1.5727(4) 1.3402(2) 0.0345(12) Uani 1 1 d .
N15 N 0.26973(17) 1.2723(4) 0.6736(2) 0.0370(12) Uani 1 1 d .
N16 N 0.5063(4) 1.7537(7) 0.5577(7) 0.184(9) Uani 1 1 d D
N17 N 0.22518(19) 1.1480(5) 0.8206(3) 0.0493(16) Uani 1 1 d .
O1 O 0.40152(15) 0.9619(6) 1.0459(2) 0.070(2) Uani 1 1 d .
O1W O 0.4710(6) 0.7435(19) 1.1637(6) 0.303(12) Uani 1 1 d .
O2 O 0.39872(12) 0.9809(3) 0.95941(16) 0.0283(9) Uani 1 1 d .
O3 O 0.26752(13) 0.9881(3) 0.99190(17) 0.0331(10) Uani 1 1 d .
O4 O 0.30359(13) 0.9723(3) 0.92210(17) 0.0321(9) Uani 1 1 d .
O5 O 0.24116(14) 0.9636(4) 0.9151(2) 0.0426(11) Uani 1 1 d .
O6 O 0.45676(14) 1.5014(4) 1.36723(18) 0.0381(11) Uani 1 1 d .
O7 O 0.40956(13) 1.5100(3) 1.42645(17) 0.0305(9) Uani 1 1 d .
O8 O 0.32756(14) 1.5492(4) 1.29772(17) 0.0386(10) Uani 1 1 d .
O9 O 0.32370(16) 1.5377(4) 1.38268(19) 0.0463(12) Uani 1 1 d .
O10 O 0.28312(15) 1.6295(4) 1.3397(2) 0.0533(14) Uani 1 1 d .
O11 O 0.33362(16) 1.2807(4) 0.6935(3) 0.0586(16) Uani 1 1 d .
O12 O 0.4471(5) 1.7679(14) 0.5827(7) 0.232(8) Uani 1 1 d DU
O13 O 0.16359(17) 1.1863(4) 0.8007(2) 0.0519(14) Uani 1 1 d .

loop_
_atom_site_aniso_label
_atom_site_aniso_U_11
_atom_site_aniso_U_22
_atom_site_aniso_U_33
_atom_site_aniso_U_23
_atom_site_aniso_U_13
_atom_site_aniso_U_12
Cd1 0.0252(2) 0.0180(2) 0.0190(2) 0.00071(13) -0.00366(14) -0.00095(14)
Cd2 0.0333(3) 0.0212(2) 0.0211(2) -0.00120(14) -0.00847(16) 0.00200(15)
C1 0.028(3) 0.018(3) 0.027(3) 0.001(2) -0.003(2) -0.002(2)
C2 0.033(3) 0.021(3) 0.022(3) -0.004(2) 0.002(2) -0.001(2)
C3 0.028(3) 0.023(3) 0.021(3) -0.002(2) -0.001(2) 0.000(2)
C4 0.039(3) 0.017(2) 0.020(3) 0.0004(19) 0.003(2) 0.001(2)
C5 0.030(3) 0.017(2) 0.026(3) 0.000(2) 0.001(2) -0.002(2)
C6 0.027(3) 0.021(3) 0.016(2) 0.0029(19) -0.002(2) -0.002(2)
C7 0.027(3) 0.026(3) 0.032(3) 0.002(2) -0.007(2) -0.005(2)
C8 0.033(3) 0.026(3) 0.032(3) 0.001(2) -0.010(2) -0.002(2)
C9 0.026(3) 0.022(3) 0.016(2) -0.0010(19) -0.0046(19) -0.003(2)
C10 0.030(3) 0.030(3) 0.031(3) 0.001(2) -0.003(2) 0.009(2)
C11 0.027(3) 0.041(3) 0.030(3) 0.004(3) -0.006(2) 0.007(3)
C12 0.030(3) 0.027(3) 0.025(3) 0.003(2) -0.002(2) 0.002(2)
C13 0.082(7) 0.031(4) 0.077(6) 0.002(4) -0.052(5) 0.000(4)
C14 0.088(7) 0.027(4) 0.072(6) 0.004(3) -0.054(5) -0.005(4)
C15 0.042(4) 0.019(3) 0.030(3) 0.000(2) -0.007(2) -0.002(2)
C16 0.029(3) 0.027(3) 0.018(3) 0.000(2) -0.002(2) -0.003(2)
C17 0.030(3) 0.028(3) 0.019(3) 0.003(2) -0.003(2) 0.004(2)
C18 0.030(3) 0.025(3) 0.020(3) -0.001(2) 0.000(2) -0.004(2)
C19 0.029(3) 0.024(3) 0.022(3) -0.003(2) -0.004(2) 0.004(2)
C20 0.030(3) 0.026(3) 0.020(3) 0.002(2) -0.003(2) 0.001(2)
C21 0.035(3) 0.023(3) 0.024(3) -0.005(2) -0.004(2) 0.002(2)
C22 0.036(4) 0.044(4) 0.027(3) -0.003(3) -0.007(2) 0.009(3)
C23 0.036(4) 0.045(4) 0.027(3) -0.007(3) -0.005(3) 0.006(3)
C24 0.038(4) 0.035(3) 0.026(3) -0.001(2) -0.008(3) 0.007(3)
C25 0.071(5) 0.030(3) 0.015(3) 0.000(2) 0.004(3) -0.002(3)
C26 0.065(5) 0.030(3) 0.020(3) -0.008(2) 0.003(3) -0.005(3)
C27 0.044(4) 0.024(3) 0.015(2) 0.000(2) -0.007(2) 0.000(2)
C28 0.070(5) 0.028(3) 0.028(3) -0.001(2) -0.011(3) 0.000(3)
C29 0.065(5) 0.035(4) 0.029(3) -0.003(3) -0.016(3) 0.005(3)
C30 0.048(4) 0.025(3) 0.025(3) -0.003(2) -0.008(3) -0.001(3)
C31 0.026(3) 0.042(4) 0.029(3) -0.002(3) -0.003(2) 0.002(2)
C32 0.025(3) 0.069(5) 0.025(3) 0.004(3) 0.000(2) -0.004(3)
C33 0.028(3) 0.061(4) 0.025(3) 0.002(3) -0.007(2) -0.001(3)
C34 0.023(3) 0.038(3) 0.033(3) 0.003(2) -0.001(2) -0.004(2)
C35 0.033(3) 0.037(3) 0.023(3) 0.001(2) -0.011(2) 0.005(2)
C36 0.035(4) 0.054(4) 0.021(3) -0.004(3) -0.005(2) 0.004(3)
C37 0.028(3) 0.060(4) 0.025(3) -0.001(3) -0.002(2) 0.004(3)
C38 0.037(3) 0.023(3) 0.026(3) -0.004(2) -0.012(2) 0.002(2)
C39 0.057(6) 0.092(8) 0.069(6) 0.014(5) 0.026(5) 0.020(5)
C40 0.064(6) 0.062(5) 0.055(5) -0.014(4) -0.012(4) 0.013(4)
C41 0.095(8) 0.053(5) 0.040(4) 0.000(4) -0.015(4) -0.016(5)
C42 0.184(13) 0.174(12) 0.189(12) 0.009(9) 0.010(9) -0.006(9)
C43 0.240(15) 0.212(15) 0.247(15) -0.002(9) 0.016(10) -0.003(9)
C44 0.176(11) 0.135(10) 0.181(11) 0.007(8) 0.002(9) -0.005(9)
C45 0.049(5) 0.045(4) 0.058(5) 0.016(4) -0.013(4) -0.008(3)
C46 0.084(6) 0.094(6) 0.080(6) 0.032(5) 0.021(5) 0.035(5)
C47 0.084(7) 0.048(5) 0.038(4) 0.013(3) -0.001(4) -0.001(4)
N1 0.027(2) 0.021(2) 0.021(2) 0.0025(17) -0.0058(18) 0.0011(18)
N2 0.028(3) 0.020(2) 0.026(2) 0.0022(18) 0.0008(18) -0.0019(18)
N3 0.037(3) 0.029(2) 0.023(2) 0.0008(19) -0.006(2) 0.004(2)
N4 0.031(3) 0.024(2) 0.022(2) 0.0013(18) -0.0018(19) 0.0032(19)
N5 0.045(3) 0.016(2) 0.028(3) 0.0027(18) -0.006(2) 0.000(2)
N6 0.037(3) 0.020(2) 0.024(2) 0.0023(18) -0.006(2) 0.0006(19)
N7 0.035(3) 0.029(3) 0.023(2) 0.0002(19) -0.006(2) 0.001(2)
N8 0.033(3) 0.029(3) 0.020(2) -0.0021(18) -0.0063(19) 0.001(2)
N9 0.032(3) 0.020(2) 0.026(2) 0.0013(18) -0.0021(19) -0.0025(19)
N10 0.030(3) 0.023(2) 0.023(2) -0.0006(18) -0.0004(19) 0.0037(19)
N11 0.046(3) 0.026(3) 0.029(3) -0.002(2) -0.015(2) 0.001(2)
N12 0.035(3) 0.025(2) 0.025(2) -0.0004(19) -0.007(2) 0.000(2)
N13 0.032(3) 0.024(2) 0.035(3) 0.004(2) -0.011(2) -0.003(2)
N14 0.033(3) 0.036(3) 0.035(3) 0.000(2) -0.007(2) -0.003(2)
N15 0.039(3) 0.044(3) 0.028(3) 0.004(2) -0.007(2) 0.002(2)
N16 0.181(16) 0.038(6) 0.33(3) 0.034(10) 0.085(17) -0.017(8)
N17 0.049(4) 0.053(4) 0.046(4) 0.015(3) 0.003(3) 0.009(3)
O1 0.027(3) 0.159(7) 0.026(3) 0.014(3) -0.006(2) -0.015(3)
O1W 0.30(2) 0.49(4) 0.122(12) 0.020(17) -0.055(14) 0.00(2)
O2 0.028(2) 0.033(2) 0.024(2) 0.0025(16) -0.0040(16) -0.0018(16)
O3 0.035(2) 0.035(2) 0.029(2) 0.0016(17) -0.0058(18) -0.0054(18)
O4 0.033(2) 0.030(2) 0.033(2) -0.0002(17) -0.0037(18) -0.0029(17)
O5 0.029(3) 0.049(3) 0.049(3) -0.001(2) -0.016(2) -0.006(2)
O6 0.031(2) 0.057(3) 0.026(2) -0.004(2) -0.0066(18) -0.002(2)
O7 0.029(2) 0.036(2) 0.026(2) -0.0026(17) -0.0077(17) 0.0046(17)
O8 0.041(3) 0.046(3) 0.029(2) -0.006(2) -0.0035(19) 0.006(2)
O9 0.060(3) 0.045(3) 0.034(3) 0.001(2) -0.005(2) 0.000(2)
O10 0.031(3) 0.064(4) 0.065(4) 0.000(3) -0.003(2) 0.016(2)
O11 0.041(3) 0.049(3) 0.085(4) 0.021(3) -0.018(3) -0.004(2)
O12 0.232(8) 0.232(8) 0.232(8) 0.0004(10) 0.0004(10) -0.0002(10)
O13 0.055(4) 0.063(4) 0.038(3) 0.015(2) -0.010(2) -0.010(3)

loop_
_atom_type_symbol
_atom_type_description
_atom_type_scat_dispersion_real
_atom_type_scat_dispersion_imag
_atom_type_scat_source
C C 0.0033 0.0016 'International Tables Vol C Tables 4.2.6.8 and 6.1.1.4'
H H 0.0000 0.0000 'International Tables Vol C Tables 4.2.6.8 and 6.1.1.4'
N N 0.0061 0.0033 'International Tables Vol C Tables 4.2.6.8 and 6.1.1.4'
O O 0.0106 0.0060 'International Tables Vol C Tables 4.2.6.8 and 6.1.1.4'
Cd Cd -0.8075 1.2024 'International Tables Vol C Tables 4.2.6.8 and 6.1.1.4'

loop_
_geom_angle_atom_site_label_1
_geom_angle_atom_site_label_2
_geom_angle_atom_site_label_3
_geom_angle
_geom_angle_site_symmetry_1
_geom_angle_site_symmetry_3
N7 Cd1 N5 90.51(18) . 1_565
N7 Cd1 N1 94.63(17) . .
N5 Cd1 N1 169.55(18) 1_565 .
N7 Cd1 O2 133.59(17) . .
N5 Cd1 O2 87.23(17) 1_565 .
N1 Cd1 O2 95.74(15) . .
N7 Cd1 O1 80.03(19) . .
N5 Cd1 O1 99.1(2) 1_565 .
N1 Cd1 O1 90.7(2) . .
O2 Cd1 O1 54.76(16) . .
N7 Cd1 O4 136.07(17) . .
N5 Cd1 O4 85.92(16) 1_565 .
N1 Cd1 O4 84.07(15) . .
O2 Cd1 O4 90.01(15) . .
O1 Cd1 O4 143.76(17) . .
N7 Cd1 O3 84.27(17) . .
N5 Cd1 O3 84.75(17) 1_565 .
N1 Cd1 O3 86.71(15) . .
O2 Cd1 O3 141.38(14) . .
O1 Cd1 O3 163.84(16) . .
O4 Cd1 O3 51.80(15) . .
N7 Cd1 C34 106.57(19) . .
N5 Cd1 C34 91.77(19) 1_565 .
N1 Cd1 C34 95.46(18) . .
O2 Cd1 C34 27.39(17) . .
O1 Cd1 C34 27.48(18) . .
O4 Cd1 C34 117.29(17) . .
O3 Cd1 C34 168.68(17) . .
N9 Cd2 N3 91.96(18) . 1_565
N9 Cd2 N11 165.6(2) . 1_565
N3 Cd2 N11 100.91(19) 1_565 1_565
N9 Cd2 O7 86.57(16) . .
N3 Cd2 O7 147.24(17) 1_565 .
N11 Cd2 O7 86.03(16) 1_565 .
N9 Cd2 O6 93.98(17) . .
N3 Cd2 O6 91.94(18) 1_565 .
N11 Cd2 O6 91.98(18) 1_565 .
O7 Cd2 O6 55.61(15) . .
N9 Cd2 O8 94.91(17) . .
N3 Cd2 O8 82.83(17) 1_565 .
N11 Cd2 O8 80.52(18) 1_565 .
O7 Cd2 O8 129.92(15) . .
O6 Cd2 O8 169.83(17) . .
N9 Cd2 O9 86.22(17) . .
N3 Cd2 O9 132.46(18) 1_565 .
N11 Cd2 O9 80.39(19) 1_565 .
O7 Cd2 O9 80.15(16) . .
O6 Cd2 O9 135.60(16) . .
O8 Cd2 O9 50.17(15) . .
N9 Cd2 C38 90.68(17) . .
N3 Cd2 C38 119.7(2) 1_565 .
N11 Cd2 C38 88.48(17) 1_565 .
O7 Cd2 C38 27.76(18) . .
O6 Cd2 C38 27.85(18) . .
O8 Cd2 C38 156.61(17) . .
O9 Cd2 C38 107.81(18) . .
C2 C1 C6 122.1(5) . .
C2 C1 N2 120.1(5) . .
C6 C1 N2 117.8(5) . .
C1 C2 C3 117.8(5) . .
C1 C2 H2A 121.1 . .
C3 C2 H2A 121.1 . .
C2 C3 C4 121.9(5) . .
C2 C3 N4 119.5(5) . .
C4 C3 N4 118.5(5) . .
C5 C4 C3 118.5(5) . .
C5 C4 H4A 120.8 . .
C3 C4 H4A 120.8 . .
C4 C5 C6 120.8(5) . .
C4 C5 N6 120.1(5) . .
C6 C5 N6 119.0(5) . .
C1 C6 C5 118.7(5) . .
C1 C6 H6A 120.6 . .
C5 C6 H6A 120.6 . .
C8 C7 N2 106.1(5) . .
C8 C7 H7A 126.9 . .
N2 C7 H7A 126.9 . .
C7 C8 N1 110.2(5) . .
C7 C8 H8A 124.9 . .
N1 C8 H8A 124.9 . .
N1 C9 N2 111.6(5) . .
N1 C9 H9A 124.2 . .
N2 C9 H9A 124.2 . .
C11 C10 N4 106.6(5) . .
C11 C10 H10A 126.7 . .
N4 C10 H10A 126.7 . .
C10 C11 N3 109.3(5) . .
C10 C11 H11A 125.3 . .
N3 C11 H11A 125.3 . .
N3 C12 N4 110.9(5) . .
N3 C12 H12A 124.5 . .
N4 C12 H12A 124.5 . .
C14 C13 N6 106.0(6) . .
C14 C13 H13A 127.0 . .
N6 C13 H13A 127.0 . .
C13 C14 N5 110.2(6) . .
C13 C14 H14A 124.9 . .
N5 C14 H14A 124.9 . .
N5 C15 N6 112.7(5) . .
N5 C15 H15A 123.7 . .
N6 C15 H15A 123.7 . .
C21 C16 C17 122.2(5) . .
C21 C16 N8 119.3(5) . .
C17 C16 N8 118.5(5) . .
C16 C17 C18 117.9(5) . .
C16 C17 H17A 121.0 . .
C18 C17 H17A 121.0 . .
C19 C18 C17 121.4(5) . .
C19 C18 N10 119.8(5) . .
C17 C18 N10 118.8(5) . .
C20 C19 C18 118.9(5) . .
C20 C19 H19A 120.6 . .
C18 C19 H19A 120.6 . .
C19 C20 C21 121.2(5) . .
C19 C20 N12 119.0(5) . .
C21 C20 N12 119.8(5) . .
C16 C21 C20 118.4(5) . .
C16 C21 H21A 120.8 . .
C20 C21 H21A 120.8 . .
C23 C22 N8 105.3(6) . .
C23 C22 H22A 127.4 . .
N8 C22 H22A 127.4 . .
C22 C23 N7 109.5(6) . .
C22 C23 H23A 125.3 . .
N7 C23 H23A 125.3 . .
N7 C24 N8 111.1(6) . .
N7 C24 H24A 124.5 . .
N8 C24 H24A 124.5 . .
C26 C25 N10 105.4(5) . .
C26 C25 H25A 127.3 . .
N10 C25 H25A 127.3 . .
C25 C26 N9 110.4(5) . .
C25 C26 H26A 124.8 . .
N9 C26 H26A 124.8 . .
N9 C27 N10 111.5(5) . .
N9 C27 H27A 124.2 . .
N10 C27 H27A 124.2 . .
C29 C28 N12 106.1(6) . .
C29 C28 H28A 127.0 . .
N12 C28 H28A 127.0 . .
C28 C29 N11 109.6(6) . .
C28 C29 H29A 125.2 . .
N11 C29 H29A 125.2 . .
N11 C30 N12 112.2(5) . .
N11 C30 H30A 123.9 . .
N12 C30 H30A 123.9 . .
C33 C31 C32 119.9(6) . .
C33 C31 C34 120.8(6) . .
C32 C31 C34 119.3(6) . .
C33 C32 C31 119.7(6) 5_677 .
C33 C32 H32A 120.2 5_677 .
C31 C32 H32A 120.2 . .
C31 C33 C32 120.5(6) . 5_677
C31 C33 H33A 119.8 . .
C32 C33 H33A 119.8 5_677 .
O2 C34 O1 122.8(6) . .
O2 C34 C31 119.0(6) . .
O1 C34 C31 118.2(6) . .
O2 C34 Cd1 61.5(3) . .
O1 C34 Cd1 61.6(4) . .
C31 C34 Cd1 172.4(5) . .
C36 C35 C37 120.1(6) . .
C36 C35 C38 120.3(6) . .
C37 C35 C38 119.6(6) . .
C35 C36 C37 119.6(6) . 5_688
C35 C36 H36A 120.2 . .
C37 C36 H36A 120.2 5_688 .
C35 C37 C36 120.3(6) . 5_688
C35 C37 H37A 119.8 . .
C36 C37 H37A 119.8 5_688 .
O7 C38 O6 123.8(5) . .
O7 C38 C35 117.7(5) . .
O6 C38 C35 118.5(6) . .
O7 C38 Cd2 60.2(3) . .
O6 C38 Cd2 63.6(3) . .
C35 C38 Cd2 177.6(5) . .
N15 C39 H39A 109.5 . .
N15 C39 H39B 109.5 . .
H39A C39 H39B 109.5 . .
N15 C39 H39C 109.5 . .
H39A C39 H39C 109.5 . .
H39B C39 H39C 109.5 . .
N15 C40 H40A 109.5 . .
N15 C40 H40B 109.5 . .
H40A C40 H40B 109.5 . .
N15 C40 H40C 109.5 . .
H40A C40 H40C 109.5 . .
H40B C40 H40C 109.5 . .
O11 C41 N15 120.3(8) . .
O11 C41 H41A 119.8 . .
N15 C41 H41A 119.8 . .
N16 C42 H42A 109.5 . .
N16 C42 H42B 109.5 . .
H42A C42 H42B 109.5 . .
N16 C42 H42C 109.5 . .
H42A C42 H42C 109.5 . .
H42B C42 H42C 109.5 . .
N16 C43 H43A 109.5 . .
N16 C43 H43B 109.5 . .
H43A C43 H43B 109.5 . .
N16 C43 H43C 109.5 . .
H43A C43 H43C 109.5 . .
H43B C43 H43C 109.5 . .
O12 C44 N16 105.0(15) . .
O12 C44 H44A 127.5 . .
N16 C44 H44A 127.5 . .
N17 C45 H45A 109.5 . .
N17 C45 H45B 109.5 . .
H45A C45 H45B 109.5 . .
N17 C45 H45C 109.5 . .
H45A C45 H45C 109.5 . .
H45B C45 H45C 109.5 . .
N17 C46 H46A 109.5 . .
N17 C46 H46B 109.5 . .
H46A C46 H46B 109.5 . .
N17 C46 H46C 109.5 . .
H46A C46 H46C 109.5 . .
H46B C46 H46C 109.5 . .
O13 C47 N17 125.6(8) . .
O13 C47 H47A 117.2 . .
N17 C47 H47A 117.2 . .
C9 N1 C8 105.1(5) . .
C9 N1 Cd1 128.5(4) . .
C8 N1 Cd1 125.9(4) . .
C9 N2 C7 106.9(5) . .
C9 N2 C1 127.7(5) . .
C7 N2 C1 125.4(5) . .
C12 N3 C11 106.0(5) . .
C12 N3 Cd2 124.9(4) . 1_545
C11 N3 Cd2 124.8(4) . 1_545
C12 N4 C10 107.0(5) . .
C12 N4 C3 125.6(5) . .
C10 N4 C3 127.0(5) . .
C15 N5 C14 105.0(5) . .
C15 N5 Cd1 127.9(4) . 1_545
C14 N5 Cd1 126.3(4) . 1_545
C15 N6 C13 106.1(5) . .
C15 N6 C5 127.8(5) . .
C13 N6 C5 125.7(5) . .
C24 N7 C23 106.8(5) . .
C24 N7 Cd1 125.9(5) . .
C23 N7 Cd1 126.2(4) . .
C24 N8 C22 107.4(5) . .
C24 N8 C16 127.6(5) . .
C22 N8 C16 124.9(5) . .
C27 N9 C26 105.8(5) . .
C27 N9 Cd2 130.8(4) . .
C26 N9 Cd2 123.3(4) . .
C27 N10 C25 106.9(5) . .
C27 N10 C18 126.8(5) . .
C25 N10 C18 126.3(5) . .
C30 N11 C29 105.8(5) . .
C30 N11 Cd2 129.5(4) . 1_545
C29 N11 Cd2 124.4(4) . 1_545
C30 N12 C28 106.3(5) . .
C30 N12 C20 126.8(5) . .
C28 N12 C20 126.8(5) . .
O5 N13 O3 121.1(6) . .
O5 N13 O4 120.9(5) . .
O3 N13 O4 118.0(5) . .
O10 N14 O9 121.4(6) . .
O10 N14 O8 120.7(6) . .
O9 N14 O8 117.8(6) . .
C41 N15 C40 122.4(7) . .
C41 N15 C39 119.5(8) . .
C40 N15 C39 117.4(7) . .
C42 N16 C44 120.6(11) . .
C42 N16 C43 120.4(12) . .
C44 N16 C43 119.0(12) . .
C47 N17 C46 125.2(9) . .
C47 N17 C45 119.9(7) . .
C46 N17 C45 114.9(8) . .
C34 O1 Cd1 90.9(4) . .
C34 O2 Cd1 91.1(4) . .
N13 O3 Cd1 93.9(3) . .
N13 O4 Cd1 95.9(3) . .
C38 O6 Cd2 88.6(4) . .
C38 O7 Cd2 92.0(3) . .
N14 O8 Cd2 96.6(3) . .
N14 O9 Cd2 89.4(4) . .

loop_
_geom_bond_atom_site_label_1
_geom_bond_atom_site_label_2
_geom_bond_distance
_geom_bond_site_symmetry_2
Cd1 N7 2.286(5) .
Cd1 N5 2.306(5) 1_565
Cd1 N1 2.312(5) .
Cd1 O2 2.401(4) .
Cd1 O1 2.404(5) .
Cd1 O4 2.473(4) .
Cd1 O3 2.522(5) .
Cd1 C34 2.731(6) .
Cd2 N9 2.288(5) .
Cd2 N3 2.307(5) 1_565
Cd2 N11 2.310(5) 1_565
Cd2 O7 2.353(4) .
Cd2 O6 2.427(5) .
Cd2 O8 2.468(5) .
Cd2 O9 2.626(6) .
Cd2 C38 2.709(6) .
C1 C2 1.382(8) .
C1 C6 1.388(7) .
C1 N2 1.426(7) .
C2 C3 1.393(8) .
C2 H2A 0.9300 .
C3 C4 1.393(7) .
C3 N4 1.431(7) .
C4 C5 1.392(8) .
C4 H4A 0.9300 .
C5 C6 1.393(7) .
C5 N6 1.430(7) .
C6 H6A 0.9300 .
C7 C8 1.361(8) .
C7 N2 1.378(7) .
C7 H7A 0.9300 .
C8 N1 1.377(7) .
C8 H8A 0.9300 .
C9 N1 1.330(7) .
C9 N2 1.354(7) .
C9 H9A 0.9300 .
C10 C11 1.357(8) .
C10 N4 1.381(7) .
C10 H10A 0.9300 .
C11 N3 1.384(8) .
C11 H11A 0.9300 .
C12 N3 1.327(8) .
C12 N4 1.355(7) .
C12 H12A 0.9300 .
C13 C14 1.365(10) .
C13 N6 1.384(8) .
C13 H13A 0.9300 .
C14 N5 1.372(8) .
C14 H14A 0.9300 .
C15 N5 1.321(8) .
C15 N6 1.348(7) .
C15 H15A 0.9300 .
C16 C21 1.392(8) .
C16 C17 1.392(8) .
C16 N8 1.426(7) .
C17 C18 1.400(7) .
C17 H17A 0.9300 .
C18 C19 1.398(8) .
C18 N10 1.418(7) .
C19 C20 1.390(8) .
C19 H19A 0.9300 .
C20 C21 1.399(7) .
C20 N12 1.431(7) .
C21 H21A 0.9300 .
C22 C23 1.367(8) .
C22 N8 1.393(8) .
C22 H22A 0.9300 .
C23 N7 1.372(8) .
C23 H23A 0.9300 .
C24 N7 1.315(8) .
C24 N8 1.345(8) .
C24 H24A 0.9300 .
C25 C26 1.370(9) .
C25 N10 1.380(7) .
C25 H25A 0.9300 .
C26 N9 1.374(8) .
C26 H26A 0.9300 .
C27 N9 1.311(7) .
C27 N10 1.368(7) .
C27 H27A 0.9300 .
C28 C29 1.359(9) .
C28 N12 1.399(8) .
C28 H28A 0.9300 .
C29 N11 1.388(8) .
C29 H29A 0.9300 .
C30 N11 1.312(8) .
C30 N12 1.351(8) .
C30 H30A 0.9300 .
C31 C33 1.379(9) .
C31 C32 1.400(9) .
C31 C34 1.512(9) .
C32 C33 1.384(9) 5_677
C32 H32A 0.9300 .
C33 C32 1.384(9) 5_677
C33 H33A 0.9300 .
C34 O2 1.257(8) .
C34 O1 1.260(8) .
C35 C36 1.380(9) .
C35 C37 1.386(9) .
C35 C38 1.514(8) .
C36 C37 1.402(9) 5_688
C36 H36A 0.9300 .
C37 C36 1.402(9) 5_688
C37 H37A 0.9300 .
C38 O7 1.263(8) .
C38 O6 1.266(8) .
C39 N15 1.469(10) .
C39 H39A 0.9600 .
C39 H39B 0.9600 .
C39 H39C 0.9600 .
C40 N15 1.437(9) .
C40 H40A 0.9600 .
C40 H40B 0.9600 .
C40 H40C 0.9600 .
C41 O11 1.294(12) .
C41 N15 1.340(10) .
C41 H41A 0.9300 .
C42 N16 1.493(9) .
C42 H42A 0.9600 .
C42 H42B 0.9600 .
C42 H42C 0.9600 .
C43 N16 1.502(9) .
C43 H43A 0.9600 .
C43 H43B 0.9600 .
C43 H43C 0.9600 .
C44 O12 1.223(9) .
C44 N16 1.498(9) .
C44 H44A 0.9300 .
C45 N17 1.451(10) .
C45 H45A 0.9600 .
C45 H45B 0.9600 .
C45 H45C 0.9600 .
C46 N17 1.435(11) .
C46 H46A 0.9600 .
C46 H46B 0.9600 .
C46 H46C 0.9600 .
C47 O13 1.220(11) .
C47 N17 1.326(11) .
C47 H47A 0.9300 .
N3 Cd2 2.307(5) 1_545
N5 Cd1 2.306(5) 1_545
N11 Cd2 2.310(5) 1_545
N13 O5 1.234(7) .
N13 O3 1.268(7) .
N13 O4 1.278(7) .
N14 O10 1.243(7) .
N14 O9 1.261(7) .
N14 O8 1.265(7) .

loop_
_platon_squeeze_void_nr
_platon_squeeze_void_average_x
_platon_squeeze_void_average_y
_platon_squeeze_void_average_z
_platon_squeeze_void_volume
_platon_squeeze_void_count_electrons
1 0.500 -0.011 0.250 315.4 24.4
2 0.500 0.011 0.750 315.2 24.1
3 0.000 0.489 0.250 315.3 24.4
4 0.478 0.208 0.917 7.2 0.1
5 0.522 0.208 0.583 7.1 0.1
6 0.000 0.511 0.750 315.2 24.1
7 0.022 0.292 0.083 7.0 0.1
8 0.978 0.292 0.417 7.1 0.1
9 0.022 0.708 0.583 7.1 0.1
10 0.978 0.708 0.917 7.2 0.1
11 0.478 0.792 0.417 7.1 0.1
12 0.522 0.792 0.083 7.0 0.1
